data_1517830
loop_
_publ_author_name
'Cai, Zhong-Jian'
'Lu, Xin-Mou'
'Zi, You'
'Yang, Chao'
'Shen, Ling-Jie'
'Li, Jian'
'Wang, Shun-Yi'
'Ji, Shun-Jun'

_publ_section_title
;
 I2/TBPB Mediated Oxidative Reaction of N-Tosylhydrazones with Anilines:
 Practical Construction of 1,4-Disubstituted 1,2,3-Triazoles under
 Metal-Free and Azide-Free Conditions.
;
_journal_issue 19
_journal_name_full 'Organic letters'
_journal_page_first 5108
_journal_page_last 5111
_journal_paper_doi 10.1021/ol502431b
_journal_volume 16
_journal_year 2014
_chemical_formula_moiety 'C15 H11 Br N3'
_chemical_formula_sum 'C15 H12 Br N3'
_chemical_formula_weight 314.19
_chemical_name_systematic
;
 ? 
;
_space_group_crystal_system monoclinic
_space_group_IT_number 15
_space_group_name_Hall '-I 2yc'
_space_group_name_H-M_alt 'I 1 2/c 1'
_symmetry_space_group_name_Hall '-I 2yc'
_symmetry_space_group_name_H-M 'I 1 2/c 1'
_atom_sites_solution_hydrogens geom
_atom_sites_solution_primary direct
_atom_sites_solution_secondary difmap
_audit_creation_date 2014-04-23
_audit_creation_method
;
Olex2 1.2
(compiled 2014.03.20 svn.r2914 for OlexSys, GUI svn.r4816)
;
_cell_angle_alpha 90.00
_cell_angle_beta 93.358(6)
_cell_angle_gamma 90.00
_cell_formula_units_Z 4
_cell_length_a 7.3641(5)
_cell_length_b 5.6583(4)
_cell_length_c 31.688(2)
_cell_measurement_reflns_used 1131
_cell_measurement_temperature 291.47(10)
_cell_measurement_theta_max 29.6260
_cell_measurement_theta_min 3.8580
_cell_volume 1318.12(15)
_computing_cell_refinement
;
CrysAlisPro, Agilent Technologies,
Version 1.171.36.32 (release 02-08-2013 CrysAlis171 .NET)
(compiled Aug  2 2013,16:46:58)
;
_computing_data_collection
;
CrysAlisPro, Agilent Technologies,
Version 1.171.36.32 (release 02-08-2013 CrysAlis171 .NET)
(compiled Aug  2 2013,16:46:58)
;
_computing_data_reduction
;
CrysAlisPro, Agilent Technologies,
Version 1.171.36.32 (release 02-08-2013 CrysAlis171 .NET)
(compiled Aug  2 2013,16:46:58)
;
_computing_molecular_graphics 'Olex2 (Dolomanov et al., 2009)'
_computing_publication_material 'Olex2 (Dolomanov et al., 2009)'
_computing_structure_refinement 'XL (Sheldrick, 2008)'
_computing_structure_solution 'ShelXS-1997 (Sheldrick, 2008)'
_diffrn_ambient_temperature 291.47(10)
_diffrn_detector_area_resol_mean 10.4471
_diffrn_measured_fraction_theta_full 0.994
_diffrn_measured_fraction_theta_max 0.994
_diffrn_measurement_device_type 'Xcalibur, Atlas, Gemini'
_diffrn_measurement_method '\w scans'
_diffrn_orient_matrix_UB_11 -0.0568224000
_diffrn_orient_matrix_UB_12 0.0915773000
_diffrn_orient_matrix_UB_13 0.0069502000
_diffrn_orient_matrix_UB_21 0.0777950000
_diffrn_orient_matrix_UB_22 0.0629865000
_diffrn_orient_matrix_UB_23 0.0080436000
_diffrn_orient_matrix_UB_31 0.0053283000
_diffrn_orient_matrix_UB_32 0.0578910000
_diffrn_orient_matrix_UB_33 -0.0197486000
_diffrn_radiation_monochromator graphite
_diffrn_radiation_type MoK\a
_diffrn_radiation_wavelength 0.71073
_diffrn_reflns_av_R_equivalents 0.0638
_diffrn_reflns_av_unetI/netI 0.0656
_diffrn_reflns_limit_h_max 9
_diffrn_reflns_limit_h_min -9
_diffrn_reflns_limit_k_max 7
_diffrn_reflns_limit_k_min -5
_diffrn_reflns_limit_l_max 36
_diffrn_reflns_limit_l_min -39
_diffrn_reflns_number 2706
_diffrn_reflns_theta_full 26.36
_diffrn_reflns_theta_max 26.36
_diffrn_reflns_theta_min 3.86
_diffrn_source 'Enhance (Mo) X-ray Source'
_exptl_absorpt_coefficient_mu 3.107
_exptl_absorpt_correction_T_max 1.00000
_exptl_absorpt_correction_T_min 0.27531
_exptl_absorpt_correction_type multi-scan
_exptl_absorpt_process_details
;
CrysAlisPro, Agilent Technologies,
Version 1.171.36.32 (release 02-08-2013 CrysAlis171 .NET)
(compiled Aug  2 2013,16:46:58)
Empirical absorption correction using spherical harmonics,
 implemented in SCALE3 ABSPACK scaling algorithm.
;
_exptl_crystal_colour 'clear dark colourless'
_exptl_crystal_density_diffrn 1.583
_exptl_crystal_density_method 'not measured'
_exptl_crystal_description plate
_exptl_crystal_F_000 632
_exptl_crystal_size_max 0.75
_exptl_crystal_size_mid 0.68
_exptl_crystal_size_min 0.05
_refine_diff_density_max 0.738
_refine_diff_density_min -0.758
_refine_diff_density_rms 0.120
_refine_ls_extinction_method none
_refine_ls_goodness_of_fit_ref 1.050
_refine_ls_hydrogen_treatment constr
_refine_ls_matrix_type full
_refine_ls_number_parameters 92
_refine_ls_number_reflns 1336
_refine_ls_number_restraints 0
_refine_ls_restrained_S_all 1.050
_refine_ls_R_factor_all 0.0945
_refine_ls_R_factor_gt 0.0712
_refine_ls_shift/su_max 0.000
_refine_ls_shift/su_mean 0.000
_refine_ls_structure_factor_coef Fsqd
_refine_ls_weighting_details 'calc w=1/[\s^2^(Fo^2^)+(0.1245P)^2^+0.0000P] where P=(Fo^2^+2Fc^2^)/3'
_refine_ls_weighting_scheme calc
_refine_ls_wR_factor_gt 0.1841
_refine_ls_wR_factor_ref 0.2115
_reflns_number_gt 973
_reflns_number_total 1336
_reflns_threshold_expression >2sigma(I)
_cod_data_source_file ol502431b_si_003.cif
_cod_data_source_block a
_cod_depositor_comments 'Adding full bibliography for 1517829--1517830.cif.'
_cod_original_cell_volume 1318.13(14)
_cod_database_code 1517830
_reflns_odcompleteness_completeness 98.44
_reflns_odcompleteness_iscentric 1
_reflns_odcompleteness_theta 27.42
_olex2_refinement_description
;
1. Fixed Uiso
 At 1.2 times of:
  All C(H) groups
 At 1.5 times of:
  All C(H,H,H) groups
2. Shared sites
{C7, N2}
3. Uiso/Uaniso restraints and constraints
Uanis(C7) = Uanis(N2)
4. Others
 Fixed Sof: Br1(0.5) C7(0.5) N2(0.5) C9(0.5) H9A(0.5) H9B(0.5) H9C(0.5)
5.a Aromatic/amide H refined with riding coordinates:
 C2(H2), C3(H3), C5(H5), C6(H6)
5.b Idealised Me refined as rotating group:
 C9(H9A,H9B,H9C)
;

loop_
_space_group_symop_id
_space_group_symop_operation_xyz
1 'x, y, z'
2 '-x, y, -z+1/2'
3 'x+1/2, y+1/2, z+1/2'
4 '-x+1/2, y+1/2, -z+1'
5 '-x, -y, -z'
6 'x, -y, z-1/2'
7 '-x+1/2, -y+1/2, -z+1/2'
8 'x+1/2, -y+1/2, z'

loop_
_atom_site_label
_atom_site_type_symbol
_atom_site_fract_x
_atom_site_fract_y
_atom_site_fract_z
_atom_site_U_iso_or_equiv
_atom_site_adp_type
_atom_site_occupancy
_atom_site_calc_flag
_atom_site_disorder_assembly
_atom_site_disorder_group
_atom_site_site_symmetry_order
_atom_site_refinement_flags_posn
_atom_site_refinement_flags_adp
_atom_site_refinement_flags_occupancy
N1 N 0.4798(5) 0.1606(5) 0.26984(12) 0.0443(9) Uani 1 d . . 1 . . .
C1 C 0.3377(5) 0.5541(7) 0.40824(12) 0.0390(10) Uani 1 d . . 1 . . .
C2 C 0.4231(5) 0.3393(7) 0.39863(13) 0.0391(10) Uani 1 d A . 1 . . .
H2 H 0.4513 0.2316 0.4202 0.047 Uiso 1 calc . . 1 R . .
C3 C 0.4654(5) 0.2861(7) 0.35840(12) 0.0367(9) Uani 1 d . . 1 . . .
H3 H 0.5232 0.1442 0.3529 0.044 Uiso 1 calc A . 1 R . .
C4 C 0.4220(5) 0.4447(6) 0.32533(12) 0.0316(8) Uani 1 d A . 1 . . .
C5 C 0.3399(5) 0.6598(6) 0.33425(13) 0.0351(9) Uani 1 d . . 1 . . .
H5 H 0.3134 0.7684 0.3127 0.042 Uiso 1 calc A . 1 R . .
C6 C 0.2980(5) 0.7107(7) 0.37529(12) 0.0355(9) Uani 1 d A . 1 . . .
H6 H 0.2419 0.8536 0.3809 0.043 Uiso 1 calc . . 1 R . .
C8 C 0.5000 0.5358(9) 0.2500 0.0388(13) Uani 1 d . . 2 S T P
Br1 Br 0.2792(4) 0.6186(5) 0.46207(8) 0.0567(7) Uani 0.50 d A 1 1 . . .
C7 C 0.4663(5) 0.3883(5) 0.28268(11) 0.0334(8) Uani 0.50 d A 1 1 . . .
N2 N 0.4663(5) 0.3883(5) 0.28268(11) 0.0334(8) Uani 0.50 d A 2 1 . . .
C9 C 0.284(4) 0.625(4) 0.4548(7) 0.044(6) Uiso 0.50 d A 2 1 . . .
H9A H 0.3147 0.7876 0.4601 0.067 Uiso 0.50 calc A 2 1 GR . .
H9B H 0.3506 0.5270 0.4752 0.067 Uiso 0.50 calc A 2 1 GR . .
H9C H 0.1563 0.6022 0.4572 0.067 Uiso 0.50 calc A 2 1 GR . .

loop_
_atom_site_aniso_label
_atom_site_aniso_U_11
_atom_site_aniso_U_22
_atom_site_aniso_U_33
_atom_site_aniso_U_23
_atom_site_aniso_U_13
_atom_site_aniso_U_12
N1 0.058(2) 0.0258(15) 0.049(2) -0.0014(13) 0.0008(17) 0.0021(15)
C1 0.033(2) 0.043(2) 0.041(2) -0.0019(17) 0.0038(17) -0.0053(17)
C2 0.038(2) 0.038(2) 0.041(3) 0.0087(16) -0.0019(17) -0.0004(16)
C3 0.034(2) 0.028(2) 0.047(2) 0.0016(15) 0.0010(16) 0.0043(15)
C4 0.0282(18) 0.0272(18) 0.039(2) 0.0000(14) 0.0017(14) -0.0021(14)
C5 0.034(2) 0.0267(18) 0.045(2) 0.0040(14) 0.0009(16) 0.0031(14)
C6 0.038(2) 0.0284(19) 0.042(2) -0.0034(15) 0.0097(16) 0.0031(16)
C8 0.032(3) 0.028(3) 0.055(4) 0.000 -0.004(2) 0.000
Br1 0.0604(10) 0.0743(12) 0.0363(9) -0.0021(7) 0.0098(7) 0.0051(5)
C7 0.0324(19) 0.0268(17) 0.041(2) 0.0018(13) 0.0017(15) -0.0033(12)
N2 0.0324(19) 0.0268(17) 0.041(2) 0.0018(13) 0.0017(15) -0.0033(12)

loop_
_atom_type_symbol
_atom_type_description
_atom_type_scat_dispersion_real
_atom_type_scat_dispersion_imag
_atom_type_scat_source
C C 0.0033 0.0016 'International Tables Vol C Tables 4.2.6.8 and 6.1.1.4'
H H 0.0000 0.0000 'International Tables Vol C Tables 4.2.6.8 and 6.1.1.4'
N N 0.0061 0.0033 'International Tables Vol C Tables 4.2.6.8 and 6.1.1.4'
Br Br -0.2901 2.4595 'International Tables Vol C Tables 4.2.6.8 and 6.1.1.4'

loop_
_geom_angle_atom_site_label_1
_geom_angle_atom_site_label_2
_geom_angle_atom_site_label_3
_geom_angle
_geom_angle_site_symmetry_1
_geom_angle_site_symmetry_3
N1 N1 C7 108.2(2) 2_655 .
C2 C1 Br1 120.6(3) . .
C2 C1 C9 123.5(10) . .
C6 C1 C2 117.7(4) . .
C6 C1 Br1 121.7(3) . .
C6 C1 C9 118.8(10) . .
C9 C1 Br1 3.0(10) . .
C1 C2 H2 119.3 . .
C3 C2 C1 121.4(4) . .
C3 C2 H2 119.3 . .
C2 C3 H3 119.9 . .
C2 C3 C4 120.2(4) . .
C4 C3 H3 119.9 . .
C3 C4 C7 120.3(3) . .
C5 C4 C3 119.3(4) . .
C5 C4 C7 120.4(3) . .
C4 C5 H5 120.2 . .
C6 C5 C4 119.7(4) . .
C6 C5 H5 120.2 . .
C1 C6 H6 119.2 . .
C5 C6 C1 121.7(4) . .
C5 C6 H6 119.2 . .
C7 C8 C7 104.6(5) 2_655 .
N2 C8 C7 104.6(5) 2_655 .
N2 C8 C7 0.0(3) 2_655 2_655
N1 C7 C4 121.0(3) . .
C8 C7 N1 109.5(3) . .
C8 C7 C4 129.5(3) . .
C1 C9 H9A 109.5 . .
C1 C9 H9B 109.5 . .
C1 C9 H9C 109.5 . .
H9A C9 H9B 109.5 . .
H9A C9 H9C 109.5 . .
H9B C9 H9C 109.5 . .

loop_
_geom_bond_atom_site_label_1
_geom_bond_atom_site_label_2
_geom_bond_distance
_geom_bond_site_symmetry_2
N1 N1 1.309(8) 2_655
N1 C7 1.357(4) .
C1 C2 1.410(6) .
C1 C6 1.388(6) .
C1 Br1 1.821(5) .
C1 C9 1.60(2) .
C2 H2 0.9300 .
C2 C3 1.363(6) .
C3 H3 0.9300 .
C3 C4 1.402(5) .
C4 C5 1.395(5) .
C4 C7 1.444(5) .
C5 H5 0.9300 .
C5 C6 1.384(6) .
C6 H6 0.9300 .
C8 C7 1.364(5) 2_655
C8 C7 1.364(5) .
C8 N2 1.364(5) 2_655
C9 H9A 0.9600 .
C9 H9B 0.9600 .
C9 H9C 0.9600 .

loop_
_geom_torsion_atom_site_label_1
_geom_torsion_atom_site_label_2
_geom_torsion_atom_site_label_3
_geom_torsion_atom_site_label_4
_geom_torsion
_geom_torsion_site_symmetry_1
N1 N1 C7 C4 179.8(4) 2_655
N1 N1 C7 C8 -0.3(5) 2_655
C1 C2 C3 C4 -0.8(6) .
C2 C1 C6 C5 0.1(6) .
C2 C3 C4 C5 1.8(6) .
C2 C3 C4 C7 -179.8(3) .
C3 C4 C5 C6 -1.8(6) .
C3 C4 C7 N1 26.8(5) .
C3 C4 C7 C8 -153.2(3) .
C4 C5 C6 C1 0.8(6) .
C5 C4 C7 N1 -154.8(4) .
C5 C4 C7 C8 25.2(6) .
C6 C1 C2 C3 -0.1(6) .
Br1 C1 C2 C3 178.9(3) .
Br1 C1 C6 C5 -178.9(3) .
C7 C4 C5 C6 179.8(3) .
C7 C8 C7 N1 0.1(2) 2_655
C7 C8 C7 C4 -179.9(4) 2_655
N2 C8 C7 N1 0.1(2) 2_655
N2 C8 C7 C4 -179.9(4) 2_655
C9 C1 C2 C3 179.8(12) .
C9 C1 C6 C5 -179.8(11) .
